data_7101093
_journal_name_full 'Chemical Communications'
_journal_paper_doi 10.1039/b603197h
_journal_year 2006
_chemical_formula_sum 'C12 H28 P2 Se4'
_chemical_formula_weight 550.12
_space_group_IT_number 15
_symmetry_cell_setting monoclinic
_symmetry_space_group_name_Hall '-C 2yc'
_symmetry_space_group_name_H-M 'C 1 2/c 1'
_cell_angle_alpha 90.00
_cell_angle_beta 103.120(9)
_cell_angle_gamma 90.00
_cell_formula_units_Z 4
_cell_length_a 20.905(8)
_cell_length_b 8.393(3)
_cell_length_c 11.592(4)
_cell_measurement_temperature 100(2)
_cell_volume 1980.8(12)
_diffrn_ambient_temperature 100(2)
_exptl_crystal_density_diffrn 1.845
_cod_depositor_comments
;
The following automatic conversions were performed:
'_symmetry_cell_setting' value 'Monoclinic' changed to 'monoclinic'
according to '/home/saulius/struct/CIF-dictionaries/cif_core.dic'
dictionary named 'cif_core.dic' version 2.4.1 from 2010-06-29.

Automatic conversion script
Id: cif_fix_enum 1527 2010-12-29 10:47:43Z saulius 
;
_cod_original_sg_symbol_H-M 'C 2/c'
_cod_database_code 7101093

loop_
_symmetry_equiv_pos_as_xyz
'x, y, z'
'-x, y, -z+1/2'
'x+1/2, y+1/2, z'
'-x+1/2, y+1/2, -z+1/2'
'-x, -y, -z'
'x, -y, z-1/2'
'-x+1/2, -y+1/2, -z'
'x+1/2, -y+1/2, z-1/2'

loop_
_atom_site_label
_atom_site_type_symbol
_atom_site_fract_x
_atom_site_fract_y
_atom_site_fract_z
_atom_site_U_iso_or_equiv
_atom_site_adp_type
_atom_site_occupancy
_atom_site_symmetry_multiplicity
_atom_site_calc_flag
_atom_site_refinement_flags
_atom_site_disorder_assembly
_atom_site_disorder_group
C1 C 0.32648(15) 0.1898(4) 0.1616(3) 0.0168(6) Uani 1 1 d . . .
H1 H 0.2827 0.2340 0.1210 0.020 Uiso 1 1 calc R . .
C2 C 0.32357(17) 0.0107(4) 0.1369(3) 0.0234(7) Uani 1 1 d . . .
H2A H 0.3640 -0.0397 0.1812 0.035 Uiso 1 1 calc R . .
H2B H 0.3191 -0.0077 0.0520 0.035 Uiso 1 1 calc R . .
H2C H 0.2858 -0.0354 0.1618 0.035 Uiso 1 1 calc R . .
C3 C 0.33464(17) 0.2241(4) 0.2939(3) 0.0224(7) Uani 1 1 d . . .
H3A H 0.2970 0.1806 0.3207 0.034 Uiso 1 1 calc R . .
H3B H 0.3370 0.3395 0.3071 0.034 Uiso 1 1 calc R . .
H3C H 0.3751 0.1742 0.3384 0.034 Uiso 1 1 calc R . .
C4 C 0.39527(14) 0.4928(4) 0.1466(3) 0.0157(6) Uani 1 1 d . . .
H4 H 0.4087 0.4912 0.2351 0.019 Uiso 1 1 calc R . .
C5 C 0.44663(16) 0.5857(4) 0.0997(3) 0.0222(7) Uani 1 1 d . . .
H5A H 0.4330 0.5932 0.0132 0.033 Uiso 1 1 calc R . .
H5B H 0.4890 0.5306 0.1218 0.033 Uiso 1 1 calc R . .
H5C H 0.4509 0.6930 0.1339 0.033 Uiso 1 1 calc R . .
C6 C 0.32780(16) 0.5727(4) 0.1102(3) 0.0217(7) Uani 1 1 d . . .
H6A H 0.3307 0.6823 0.1401 0.033 Uiso 1 1 calc R . .
H6B H 0.2959 0.5131 0.1435 0.033 Uiso 1 1 calc R . .
H6C H 0.3136 0.5739 0.0236 0.033 Uiso 1 1 calc R . .
P1 P 0.38758(4) 0.28701(10) 0.09356(7) 0.01360(17) Uani 1 1 d . . .
Se1 Se 0.483534(15) 0.15665(4) 0.14459(3) 0.01835(10) Uani 1 1 d . . .
Se2 Se 0.366286(16) 0.26208(4) -0.09290(3) 0.02045(10) Uani 1 1 d . . .

loop_
_atom_site_aniso_label
_atom_site_aniso_U_11
_atom_site_aniso_U_22
_atom_site_aniso_U_33
_atom_site_aniso_U_23
_atom_site_aniso_U_13
_atom_site_aniso_U_12
C1 0.0132(14) 0.0232(16) 0.0146(14) 0.0029(12) 0.0046(12) -0.0036(13)
C2 0.0267(17) 0.0207(17) 0.0215(16) 0.0012(13) 0.0027(14) -0.0082(14)
C3 0.0207(16) 0.0301(19) 0.0186(16) 0.0022(13) 0.0093(13) -0.0039(14)
C4 0.0150(15) 0.0161(15) 0.0154(14) -0.0013(11) 0.0027(12) 0.0008(12)
C5 0.0244(17) 0.0222(17) 0.0202(16) 0.0015(13) 0.0052(13) -0.0063(14)
C6 0.0226(16) 0.0195(17) 0.0230(17) -0.0018(13) 0.0050(13) 0.0015(13)
P1 0.0131(4) 0.0166(4) 0.0113(4) -0.0003(3) 0.0033(3) -0.0002(3)
Se1 0.01398(15) 0.02251(18) 0.01844(17) -0.00479(12) 0.00343(12) 0.00239(12)
Se2 0.02232(18) 0.02779(19) 0.01147(16) -0.00230(12) 0.00428(12) -0.00214(13)

loop_
_geom_bond_atom_site_label_1
_geom_bond_atom_site_label_2
_geom_bond_distance
_geom_bond_site_symmetry_2
_geom_bond_publ_flag
C1 C2 1.529(5) . ?
C1 C3 1.531(4) . ?
C1 P1 1.837(3) . ?
C1 H1 1.0000 . ?
C2 H2A 0.9800 . ?
C2 H2B 0.9800 . ?
C2 H2C 0.9800 . ?
C3 H3A 0.9800 . ?
C3 H3B 0.9800 . ?
C3 H3C 0.9800 . ?
C4 C5 1.524(4) . ?
C4 C6 1.532(4) . ?
C4 P1 1.828(3) . ?
C4 H4 1.0000 . ?
C5 H5A 0.9800 . ?
C5 H5B 0.9800 . ?
C5 H5C 0.9800 . ?
C6 H6A 0.9800 . ?
C6 H6B 0.9800 . ?
C6 H6C 0.9800 . ?
P1 Se2 2.1158(11) . ?
P1 Se1 2.2433(11) . ?
Se1 Se1 2.3839(10) 2_655 ?
